data_1508628
loop_
_publ_author_name
'Wang, Huiyuan'
'Li, Lili'
'Lin, Wei'
'Xu, Pan'
'Huang, Zhibin'
'Shi, Daqing'

_publ_section_title
;
 An efficient synthesis of pyrrolo[2,3,4-kl]acridin-1-one derivatives
 catalyzed by L-proline.
;
_journal_issue 17
_journal_name_full 'Organic letters'
_journal_page_first 4598
_journal_page_last 4601
_journal_paper_doi 10.1021/ol302058g
_journal_volume 14
_journal_year 2012
_chemical_formula_moiety 'C20 H10 Cl F N2 O'
_chemical_formula_sum 'C20 H10 Cl F N2 O'
_chemical_formula_weight 348.75
_chemical_name_systematic
; 
 ? 
;
_space_group_IT_number 2
_space_group_name_Hall '-P 1'
_space_group_name_H-M_alt 'P -1'
_symmetry_cell_setting triclinic
_symmetry_space_group_name_Hall '-P 1'
_symmetry_space_group_name_H-M 'P -1'
_atom_sites_solution_hydrogens geom
_atom_sites_solution_primary direct
_atom_sites_solution_secondary difmap
_audit_creation_method SHELXL-97
_cell_angle_alpha 94.429(6)
_cell_angle_beta 100.123(7)
_cell_angle_gamma 114.107(7)
_cell_formula_units_Z 2
_cell_length_a 8.3506(6)
_cell_length_b 8.5287(6)
_cell_length_c 12.1084(10)
_cell_measurement_reflns_used 1888
_cell_measurement_temperature 293(2)
_cell_measurement_theta_max 29.4660
_cell_measurement_theta_min 3.2605
_cell_volume 764.16(11)
_computing_structure_refinement 'SHELXL-97 (Sheldrick, 1997)'
_computing_structure_solution 'SHELXS-97 (Sheldrick, 1990)'
_diffrn_ambient_temperature 293(2)
_diffrn_detector_area_resol_mean 10.4692
_diffrn_measured_fraction_theta_full 0.998
_diffrn_measured_fraction_theta_max 0.998
_diffrn_measurement_device_type CCD
_diffrn_measurement_method '\w scans'
_diffrn_radiation_monochromator graphite
_diffrn_radiation_source 'fine-focus sealed tube'
_diffrn_radiation_type MoK\a
_diffrn_radiation_wavelength 0.71073
_diffrn_reflns_av_R_equivalents 0.0185
_diffrn_reflns_av_sigmaI/netI 0.0326
_diffrn_reflns_limit_h_max 9
_diffrn_reflns_limit_h_min -8
_diffrn_reflns_limit_k_max 10
_diffrn_reflns_limit_k_min -10
_diffrn_reflns_limit_l_max 11
_diffrn_reflns_limit_l_min -14
_diffrn_reflns_number 4806
_diffrn_reflns_theta_full 25.02
_diffrn_reflns_theta_max 25.02
_diffrn_reflns_theta_min 3.27
_exptl_absorpt_coefficient_mu 0.272
_exptl_absorpt_correction_T_max 1.00000
_exptl_absorpt_correction_T_min 0.99319
_exptl_absorpt_correction_type multi-scan
_exptl_absorpt_process_details
;
CrysAlisPro, Agilent Technologies,
Version 1.171.35.21 (release 20-01-2012 CrysAlis171 .NET)
(compiled Jan 23 2012,18:06:46)
Empirical absorption correction using spherical harmonics,
 implemented in SCALE3 ABSPACK scaling algorithm.
;
_exptl_crystal_colour red
_exptl_crystal_density_diffrn 1.516
_exptl_crystal_density_method 'not measured'
_exptl_crystal_description block
_exptl_crystal_F_000 356
_exptl_crystal_size_max 0.4
_exptl_crystal_size_mid 0.25
_exptl_crystal_size_min 0.13
_refine_diff_density_max 0.246
_refine_diff_density_min -0.332
_refine_diff_density_rms 0.044
_refine_ls_extinction_method none
_refine_ls_goodness_of_fit_ref 1.041
_refine_ls_hydrogen_treatment constr
_refine_ls_matrix_type full
_refine_ls_number_parameters 226
_refine_ls_number_reflns 2684
_refine_ls_number_restraints 0
_refine_ls_restrained_S_all 1.041
_refine_ls_R_factor_all 0.0554
_refine_ls_R_factor_gt 0.0414
_refine_ls_shift/su_max 0.000
_refine_ls_shift/su_mean 0.000
_refine_ls_structure_factor_coef Fsqd
_refine_ls_weighting_details 'calc w=1/[\s^2^(Fo^2^)+(0.0428P)^2^+0.2347P] where P=(Fo^2^+2Fc^2^)/3'
_refine_ls_weighting_scheme calc
_refine_ls_wR_factor_gt 0.0920
_refine_ls_wR_factor_ref 0.1011
_reflns_number_gt 2145
_reflns_number_total 2684
_reflns_threshold_expression >2sigma(I)
_cod_data_source_file ol302058g_si_002.cif
_cod_data_source_block g120713c
_cod_original_cell_volume 764.16(10)
_cod_database_code 1508628

loop_
_symmetry_equiv_pos_as_xyz
'x, y, z'
'-x, -y, -z'

loop_
_atom_site_label
_atom_site_type_symbol
_atom_site_fract_x
_atom_site_fract_y
_atom_site_fract_z
_atom_site_U_iso_or_equiv
_atom_site_adp_type
_atom_site_occupancy
_atom_site_symmetry_multiplicity
_atom_site_calc_flag
_atom_site_refinement_flags
Cl1 Cl 0.85242(9) 0.58547(8) 0.47119(5) 0.0607(2) Uani 1 1 d .
F1 F 1.12047(19) 0.76988(19) -0.21143(12) 0.0650(4) Uani 1 1 d .
O1 O 0.95028(18) 0.89100(17) 0.17870(12) 0.0449(4) Uani 1 1 d .
N1 N 0.7282(2) 0.67773(19) 0.24669(13) 0.0331(4) Uani 1 1 d .
N2 N 0.5964(2) 0.2576(2) -0.06026(14) 0.0367(4) Uani 1 1 d .
C1 C 0.8344(2) 0.7436(2) 0.16753(16) 0.0323(4) Uani 1 1 d .
C2 C 0.7737(2) 0.5932(2) 0.07401(16) 0.0287(4) Uani 1 1 d .
C3 C 0.8231(2) 0.5677(2) -0.02832(16) 0.0307(4) Uani 1 1 d .
C4 C 0.9561(3) 0.6967(3) -0.07088(18) 0.0378(5) Uani 1 1 d .
H4 H 1.0178 0.8104 -0.0318 0.045 Uiso 1 1 calc R
C5 C 0.9911(3) 0.6500(3) -0.17005(19) 0.0431(5) Uani 1 1 d .
C6 C 0.9017(3) 0.4815(3) -0.23360(19) 0.0467(5) Uani 1 1 d .
H6 H 0.9311 0.4560 -0.3012 0.056 Uiso 1 1 calc R
C7 C 0.7725(3) 0.3564(3) -0.19555(18) 0.0427(5) Uani 1 1 d .
H7 H 0.7124 0.2449 -0.2380 0.051 Uiso 1 1 calc R
C8 C 0.7265(2) 0.3923(2) -0.09167(16) 0.0333(4) Uani 1 1 d .
C9 C 0.5531(2) 0.2875(2) 0.03856(17) 0.0325(4) Uani 1 1 d .
C10 C 0.4206(3) 0.1605(3) 0.08410(19) 0.0411(5) Uani 1 1 d .
H10 H 0.3568 0.0467 0.0453 0.049 Uiso 1 1 calc R
C11 C 0.3884(3) 0.2074(3) 0.18501(19) 0.0431(5) Uani 1 1 d .
H11 H 0.3001 0.1230 0.2127 0.052 Uiso 1 1 calc R
C12 C 0.4819(3) 0.3785(3) 0.25108(18) 0.0388(5) Uani 1 1 d .
H12 H 0.4561 0.4050 0.3199 0.047 Uiso 1 1 calc R
C13 C 0.6096(2) 0.5004(2) 0.20939(16) 0.0306(4) Uani 1 1 d .
C14 C 0.6430(2) 0.4544(2) 0.10441(16) 0.0294(4) Uani 1 1 d .
C15 C 0.7348(2) 0.7839(2) 0.34584(17) 0.0344(5) Uani 1 1 d .
C16 C 0.6898(3) 0.9225(3) 0.33395(19) 0.0418(5) Uani 1 1 d .
H16 H 0.6517 0.9429 0.2619 0.050 Uiso 1 1 calc R
C17 C 0.7019(3) 1.0300(3) 0.4297(2) 0.0544(6) Uani 1 1 d .
H17 H 0.6717 1.1229 0.4220 0.065 Uiso 1 1 calc R
C18 C 0.7588(3) 0.9994(3) 0.5366(2) 0.0596(7) Uani 1 1 d .
H18 H 0.7668 1.0721 0.6007 0.072 Uiso 1 1 calc R
C19 C 0.8037(3) 0.8626(3) 0.54945(19) 0.0525(6) Uani 1 1 d .
H19 H 0.8424 0.8429 0.6217 0.063 Uiso 1 1 calc R
C20 C 0.7908(3) 0.7553(3) 0.45403(18) 0.0398(5) Uani 1 1 d .

loop_
_atom_site_aniso_label
_atom_site_aniso_U_11
_atom_site_aniso_U_22
_atom_site_aniso_U_33
_atom_site_aniso_U_23
_atom_site_aniso_U_13
_atom_site_aniso_U_12
Cl1 0.0763(4) 0.0683(4) 0.0455(4) 0.0166(3) 0.0077(3) 0.0402(3)
F1 0.0742(9) 0.0707(9) 0.0659(10) 0.0332(8) 0.0453(8) 0.0313(7)
O1 0.0449(8) 0.0310(8) 0.0454(9) -0.0013(6) 0.0155(7) 0.0025(7)
N1 0.0382(9) 0.0302(9) 0.0266(9) 0.0018(7) 0.0106(7) 0.0097(7)
N2 0.0390(9) 0.0322(9) 0.0362(10) -0.0001(7) 0.0061(8) 0.0146(7)
C1 0.0322(10) 0.0309(11) 0.0309(11) 0.0044(8) 0.0066(8) 0.0111(8)
C2 0.0290(9) 0.0265(10) 0.0291(10) 0.0055(8) 0.0044(8) 0.0114(8)
C3 0.0326(10) 0.0344(11) 0.0276(10) 0.0061(8) 0.0055(8) 0.0174(8)
C4 0.0387(11) 0.0375(11) 0.0403(12) 0.0115(9) 0.0115(9) 0.0175(9)
C5 0.0459(12) 0.0562(14) 0.0419(13) 0.0245(11) 0.0214(10) 0.0291(11)
C6 0.0572(13) 0.0644(15) 0.0320(12) 0.0096(11) 0.0152(10) 0.0370(12)
C7 0.0480(12) 0.0488(13) 0.0334(12) -0.0007(10) 0.0073(10) 0.0248(10)
C8 0.0353(10) 0.0377(11) 0.0295(11) 0.0030(9) 0.0053(8) 0.0195(9)
C9 0.0327(10) 0.0282(10) 0.0358(11) 0.0038(8) 0.0059(9) 0.0134(8)
C10 0.0386(11) 0.0265(10) 0.0518(14) 0.0042(9) 0.0087(10) 0.0086(8)
C11 0.0418(11) 0.0342(11) 0.0521(14) 0.0147(10) 0.0196(10) 0.0105(9)
C12 0.0408(11) 0.0405(12) 0.0364(12) 0.0102(9) 0.0152(9) 0.0157(9)
C13 0.0313(10) 0.0291(10) 0.0305(11) 0.0058(8) 0.0067(8) 0.0121(8)
C14 0.0295(9) 0.0285(10) 0.0299(10) 0.0050(8) 0.0055(8) 0.0126(8)
C15 0.0308(10) 0.0352(11) 0.0319(11) 0.0004(9) 0.0100(8) 0.0089(8)
C16 0.0390(11) 0.0385(12) 0.0434(13) 0.0023(10) 0.0087(9) 0.0132(9)
C17 0.0537(14) 0.0434(13) 0.0652(18) -0.0049(12) 0.0192(12) 0.0200(11)
C18 0.0600(15) 0.0601(16) 0.0480(16) -0.0154(13) 0.0231(12) 0.0152(12)
C19 0.0537(14) 0.0634(16) 0.0328(13) 0.0001(11) 0.0154(11) 0.0169(12)
C20 0.0392(11) 0.0458(12) 0.0328(12) 0.0036(9) 0.0112(9) 0.0160(9)

loop_
_atom_type_symbol
_atom_type_description
_atom_type_scat_dispersion_real
_atom_type_scat_dispersion_imag
_atom_type_scat_source
C C 0.0033 0.0016 'International Tables Vol C Tables 4.2.6.8 and 6.1.1.4'
H H 0.0000 0.0000 'International Tables Vol C Tables 4.2.6.8 and 6.1.1.4'
O O 0.0106 0.0060 'International Tables Vol C Tables 4.2.6.8 and 6.1.1.4'
Cl Cl 0.1484 0.1585 'International Tables Vol C Tables 4.2.6.8 and 6.1.1.4'
N N 0.0061 0.0033 'International Tables Vol C Tables 4.2.6.8 and 6.1.1.4'
F F 0.0171 0.0103 'International Tables Vol C Tables 4.2.6.8 and 6.1.1.4'

loop_
_geom_angle_atom_site_label_1
_geom_angle_atom_site_label_2
_geom_angle_atom_site_label_3
_geom_angle
C13 N1 C1 110.85(15)
C13 N1 C15 126.01(16)
C1 N1 C15 122.99(15)
C9 N2 C8 117.82(16)
O1 C1 N1 125.18(18)
O1 C1 C2 129.92(18)
N1 C1 C2 104.89(15)
C14 C2 C3 118.54(16)
C14 C2 C1 106.64(16)
C3 C2 C1 134.80(17)
C2 C3 C4 125.35(17)
C2 C3 C8 114.67(17)
C4 C3 C8 119.98(18)
C5 C4 C3 118.09(19)
C5 C4 H4 121.0
C3 C4 H4 121.0
C4 C5 F1 119.3(2)
C4 C5 C6 123.8(2)
F1 C5 C6 116.9(2)
C7 C6 C5 119.3(2)
C7 C6 H6 120.3
C5 C6 H6 120.3
C6 C7 C8 121.2(2)
C6 C7 H7 119.4
C8 C7 H7 119.4
N2 C8 C7 116.73(17)
N2 C8 C3 125.64(18)
C7 C8 C3 117.62(18)
N2 C9 C14 119.29(17)
N2 C9 C10 124.93(17)
C14 C9 C10 115.78(18)
C11 C10 C9 119.30(18)
C11 C10 H10 120.3
C9 C10 H10 120.3
C10 C11 C12 124.06(19)
C10 C11 H11 118.0
C12 C11 H11 118.0
C13 C12 C11 117.33(19)
C13 C12 H12 121.3
C11 C12 H12 121.3
C12 C13 C14 119.29(17)
C12 C13 N1 134.83(18)
C14 C13 N1 105.88(16)
C2 C14 C9 124.03(18)
C2 C14 C13 111.75(16)
C9 C14 C13 124.22(17)
C20 C15 C16 119.21(19)
C20 C15 N1 121.41(18)
C16 C15 N1 119.35(18)
C17 C16 C15 119.8(2)
C17 C16 H16 120.1
C15 C16 H16 120.1
C18 C17 C16 119.9(2)
C18 C17 H17 120.0
C16 C17 H17 120.0
C19 C18 C17 120.8(2)
C19 C18 H18 119.6
C17 C18 H18 119.6
C18 C19 C20 119.2(2)
C18 C19 H19 120.4
C20 C19 H19 120.4
C19 C20 C15 121.1(2)
C19 C20 Cl1 118.77(18)
C15 C20 Cl1 120.10(16)

loop_
_geom_bond_atom_site_label_1
_geom_bond_atom_site_label_2
_geom_bond_distance
Cl1 C20 1.739(2)
F1 C5 1.353(2)
O1 C1 1.212(2)
N1 C13 1.409(2)
N1 C1 1.413(2)
N1 C15 1.426(2)
N2 C9 1.344(3)
N2 C8 1.356(3)
C1 C2 1.493(3)
C2 C14 1.371(3)
C2 C3 1.401(3)
C3 C4 1.414(3)
C3 C8 1.448(3)
C4 C5 1.353(3)
C4 H4 0.9300
C5 C6 1.402(3)
C6 C7 1.351(3)
C6 H6 0.9300
C7 C8 1.424(3)
C7 H7 0.9300
C9 C14 1.403(3)
C9 C10 1.425(3)
C10 C11 1.361(3)
C10 H10 0.9300
C11 C12 1.432(3)
C11 H11 0.9300
C12 C13 1.355(3)
C12 H12 0.9300
C13 C14 1.409(3)
C15 C20 1.386(3)
C15 C16 1.389(3)
C16 C17 1.383(3)
C16 H16 0.9300
C17 C18 1.381(4)
C17 H17 0.9300
C18 C19 1.375(3)
C18 H18 0.9300
C19 C20 1.377(3)
C19 H19 0.9300

loop_
_cod_related_entry_id
_cod_related_entry_database
_cod_related_entry_code
1 ChemSpider 30652026
